data_7228784
loop_
_publ_author_name
'Keyes, Lauren K.'
'Todd, Angela D. K.'
'Giffin, Nick A.'
'Veinot, Alex J.'
'Hendsbee, Arthur D.'
'Robertson, Katherine N.'
'Geier, Stephen J.'
'Masuda, Jason D.'

_publ_section_title
;
 Reaction of sterically encumbered phenols, TEMPO-H, and organocarbonyl
 insertion reactions with L-AlH2 (L = HC(MeCNDipp)2, Dipp =
 2,6-diisopropylphenyl)
;
_journal_issue 59
_journal_name_full 'RSC Adv.'
_journal_page_first 37315
_journal_paper_doi 10.1039/C7RA06526D
_journal_volume 7
_journal_year 2017
_chemical_formula_moiety 'C38 H60 Al N3 O2'
_chemical_formula_sum 'C38 H60 Al N3 O2'
_chemical_formula_weight 617.99
_space_group_crystal_system triclinic
_space_group_IT_number 2
_space_group_name_Hall '-P 1'
_space_group_name_H-M_alt 'P -1'
_symmetry_space_group_name_Hall '-P 1'
_symmetry_space_group_name_H-M 'P -1'
_atom_sites_solution_hydrogens geom
_audit_creation_date 2016-09-16
_audit_creation_method
;
Olex2 1.2
(compiled 2016.09.09 svn.r3337 for OlexSys, GUI svn.r5227)
;
_audit_update_record
;
2017-05-05 deposited with the CCDC.
2017-07-14 downloaded from the CCDC.
;
_cell_angle_alpha 98.473(4)
_cell_angle_beta 104.305(4)
_cell_angle_gamma 100.237(4)
_cell_formula_units_Z 2
_cell_length_a 9.292(3)
_cell_length_b 11.936(3)
_cell_length_c 17.610(5)
_cell_measurement_reflns_used 2103
_cell_measurement_temperature 125(2)
_cell_measurement_theta_max 22.71
_cell_measurement_theta_min 2.44
_cell_volume 1824.6(9)
_computing_cell_refinement 'SAINT v8.37A (Bruker, 2015)'
_computing_data_reduction 'SAINT v8.37A (Bruker, 2015)'
_computing_molecular_graphics 'Olex2 (Dolomanov et al., 2009)'
_computing_publication_material 'Olex2 (Dolomanov et al., 2009)'
_computing_structure_refinement 'ShelXL (Sheldrick, 2015)'
_computing_structure_solution 'SHELXT 2014/5 (Sheldrick, 2014)'
_diffrn_ambient_temperature 125(2)
_diffrn_measured_fraction_theta_full 0.889
_diffrn_measured_fraction_theta_max 0.858
_diffrn_measurement_device_type 'Bruker APEX-II CCD'
_diffrn_measurement_method '\f and \w scans'
_diffrn_radiation_type MoK\a
_diffrn_radiation_wavelength 0.71073
_diffrn_reflns_av_R_equivalents 0.0258
_diffrn_reflns_av_unetI/netI 0.0585
_diffrn_reflns_Laue_measured_fraction_full 0.889
_diffrn_reflns_Laue_measured_fraction_max 0.858
_diffrn_reflns_limit_h_max 11
_diffrn_reflns_limit_h_min -12
_diffrn_reflns_limit_k_max 15
_diffrn_reflns_limit_k_min -15
_diffrn_reflns_limit_l_max 23
_diffrn_reflns_limit_l_min -22
_diffrn_reflns_number 11683
_diffrn_reflns_point_group_measured_fraction_full 0.889
_diffrn_reflns_point_group_measured_fraction_max 0.858
_diffrn_reflns_theta_full 26.000
_diffrn_reflns_theta_max 28.069
_diffrn_reflns_theta_min 1.937
_diffrn_standards_number 0
_exptl_absorpt_correction_T_max 0.7456
_exptl_absorpt_correction_T_min 0.6525
_exptl_absorpt_correction_type multi-scan
_exptl_absorpt_process_details
;
SADABS-2014/5 (Bruker,2014/5) was used for absorption correction.
wR2(int) was 0.0641 before and 0.0327 after correction.
The Ratio of minimum to maximum transmission is 0.8751.
The \l/2 correction factor is 0.00150.
;
_exptl_crystal_colour colorless
_exptl_crystal_density_diffrn 1.125
_exptl_crystal_description block
_exptl_crystal_F_000 662
_exptl_crystal_size_max 0.23
_exptl_crystal_size_mid 0.20
_exptl_crystal_size_min 0.18
_refine_diff_density_max 0.227
_refine_diff_density_min -0.354
_refine_diff_density_rms 0.045
_refine_ls_extinction_method none
_refine_ls_goodness_of_fit_ref 1.019
_refine_ls_hydrogen_treatment constr
_refine_ls_matrix_type full
_refine_ls_number_parameters 411
_refine_ls_number_reflns 7616
_refine_ls_number_restraints 0
_refine_ls_restrained_S_all 1.019
_refine_ls_R_factor_all 0.1132
_refine_ls_R_factor_gt 0.0624
_refine_ls_shift/su_max 0.000
_refine_ls_shift/su_mean 0.000
_refine_ls_structure_factor_coef Fsqd
_refine_ls_weighting_details 'w=1/[\s^2^(Fo^2^)+(0.0764P)^2^+0.5395P] where P=(Fo^2^+2Fc^2^)/3'
_refine_ls_weighting_scheme calc
_refine_ls_wR_factor_gt 0.1475
_refine_ls_wR_factor_ref 0.1779
_reflns_Friedel_coverage 0.000
_reflns_number_gt 4635
_reflns_number_total 7616
_reflns_threshold_expression 'I > 2\s(I)'
_cod_data_source_file c7ra06526d1.cif
_cod_data_source_block ng04_0m_a
_cod_database_code 7228784
_shelx_space_group_comment
;
The symmetry employed for this shelxl refinement is uniquely defined
by the following loop, which should always be used as a source of
symmetry information in preference to the above space-group names.
They are only intended as comments.
;
_olex2_refinement_description
;
1. Fixed Uiso
 At 1.2 times of:
  All C(H) groups, All C(H,H) groups
 At 1.5 times of:
  All C(H,H,H) groups, All O(H) groups
2.a Ternary CH refined with riding coordinates:
 C12(H12), C15(H15), C24(H24), C27(H27)
2.b Secondary CH2 refined with riding coordinates:
 C31(H31A,H31B), C32(H32A,H32B), C33(H33A,H33B)
2.c Aromatic/amide H refined with riding coordinates:
 C3(H3), C8(H8), C9(H9), C10(H10), C20(H20), C21(H21), C22(H22)
2.d Tetrahedral OH refined with riding coordinates:
 O2(H2)
2.e Idealised Me refined as rotating group:
 C2(H2A,H2B,H2C), C5(H5A,H5B,H5C), C13(H13A,H13B,H13C), C14(H14A,H14B,H14C),
 C16(H16A,H16B,H16C), C17(H17A,H17B,H17C), C25(H25A,H25B,H25C), C26(H26A,H26B,
 H26C), C28(H28A,H28B,H28C), C29(H29A,H29B,H29C), C35(H35A,H35B,H35C), C36(H36A,
 H36B,H36C), C37(H37A,H37B,H37C), C38(H38A,H38B,H38C)
;
_shelx_shelxl_version_number 2016/4
_olex2_submission_special_instructions 'No special instructions were received'

loop_
_space_group_symop_operation_xyz
'x, y, z'
'-x, -y, -z'

loop_
_atom_site_label
_atom_site_type_symbol
_atom_site_fract_x
_atom_site_fract_y
_atom_site_fract_z
_atom_site_U_iso_or_equiv
_atom_site_adp_type
_atom_site_occupancy
_atom_site_site_symmetry_order
_atom_site_calc_flag
_atom_site_refinement_flags_posn
Al1 Al 0.45308(8) 0.70662(6) 0.22364(4) 0.03229(19) Uani 1 1 d .
O1 O 0.63566(19) 0.70050(14) 0.21776(10) 0.0419(4) Uani 1 1 d .
O2 O 0.3054(3) 0.64686(18) 0.14096(13) 0.0734(7) Uani 1 1 d .
H2 H 0.338847 0.633462 0.101169 0.110 Uiso 1 1 calc R
N1 N 0.4118(2) 0.64521(15) 0.31332(12) 0.0344(5) Uani 1 1 d .
N2 N 0.4342(2) 0.86080(15) 0.26258(11) 0.0325(4) Uani 1 1 d .
N3 N 0.6618(2) 0.65211(17) 0.14194(12) 0.0397(5) Uani 1 1 d .
C1 C 0.3245(3) 0.6888(2) 0.35375(15) 0.0391(6) Uani 1 1 d .
C2 C 0.2672(4) 0.6260(3) 0.41264(18) 0.0584(8) Uani 1 1 d .
H2A H 0.170349 0.570912 0.384752 0.088 Uiso 1 1 calc GR
H2B H 0.251934 0.682604 0.454579 0.088 Uiso 1 1 calc GR
H2C H 0.342201 0.583923 0.436808 0.088 Uiso 1 1 calc GR
C3 C 0.2833(3) 0.7945(2) 0.34670(16) 0.0427(6) Uani 1 1 d .
H3 H 0.206778 0.811373 0.370864 0.051 Uiso 1 1 calc R
C4 C 0.3422(3) 0.87838(19) 0.30803(14) 0.0357(5) Uani 1 1 d .
C5 C 0.2990(3) 0.9946(2) 0.32270(18) 0.0501(7) Uani 1 1 d .
H5A H 0.388726 1.057396 0.331438 0.075 Uiso 1 1 calc GR
H5B H 0.261267 1.001543 0.370066 0.075 Uiso 1 1 calc GR
H5C H 0.219203 1.000085 0.276095 0.075 Uiso 1 1 calc GR
C6 C 0.4629(3) 0.5415(2) 0.33186(15) 0.0386(6) Uani 1 1 d .
C7 C 0.6121(3) 0.5544(2) 0.38021(16) 0.0469(7) Uani 1 1 d .
C8 C 0.6631(4) 0.4535(3) 0.39108(19) 0.0630(9) Uani 1 1 d .
H8 H 0.763604 0.459480 0.423335 0.076 Uiso 1 1 calc R
C9 C 0.5714(4) 0.3456(3) 0.3563(2) 0.0698(10) Uani 1 1 d .
H9 H 0.609664 0.278150 0.363764 0.084 Uiso 1 1 calc R
C10 C 0.4257(4) 0.3344(2) 0.31097(19) 0.0615(9) Uani 1 1 d .
H10 H 0.363468 0.258938 0.287708 0.074 Uiso 1 1 calc R
C11 C 0.3658(3) 0.4318(2) 0.29805(16) 0.0470(7) Uani 1 1 d .
C12 C 0.7140(3) 0.6733(3) 0.42042(18) 0.0582(8) Uani 1 1 d .
H12 H 0.695966 0.725909 0.381452 0.070 Uiso 1 1 calc R
C13 C 0.8834(4) 0.6750(4) 0.4431(3) 0.1109(16) Uani 1 1 d .
H13A H 0.910597 0.643844 0.491870 0.166 Uiso 1 1 calc GR
H13B H 0.941896 0.755107 0.452545 0.166 Uiso 1 1 calc GR
H13C H 0.906870 0.627233 0.399502 0.166 Uiso 1 1 calc GR
C14 C 0.6744(5) 0.7245(4) 0.4934(3) 0.0998(14) Uani 1 1 d .
H14A H 0.569413 0.734589 0.478225 0.150 Uiso 1 1 calc GR
H14B H 0.743950 0.800176 0.518225 0.150 Uiso 1 1 calc GR
H14C H 0.684060 0.672332 0.531531 0.150 Uiso 1 1 calc GR
C15 C 0.2013(3) 0.4128(2) 0.24858(19) 0.0553(8) Uani 1 1 d .
H15 H 0.173824 0.490292 0.251628 0.066 Uiso 1 1 calc R
C16 C 0.1776(4) 0.3615(3) 0.1603(2) 0.0818(11) Uani 1 1 d .
H16A H 0.240202 0.415019 0.137710 0.123 Uiso 1 1 calc GR
H16B H 0.070009 0.350074 0.131015 0.123 Uiso 1 1 calc GR
H16C H 0.207594 0.286677 0.155552 0.123 Uiso 1 1 calc GR
C17 C 0.0929(4) 0.3354(3) 0.2830(3) 0.0910(13) Uani 1 1 d .
H17A H 0.117692 0.258755 0.281167 0.137 Uiso 1 1 calc GR
H17B H -0.012528 0.326706 0.251106 0.137 Uiso 1 1 calc GR
H17C H 0.104539 0.371385 0.338503 0.137 Uiso 1 1 calc GR
C18 C 0.5065(3) 0.95962(18) 0.23604(15) 0.0358(5) Uani 1 1 d .
C19 C 0.4315(3) 0.9905(2) 0.16528(16) 0.0419(6) Uani 1 1 d .
C20 C 0.5106(4) 1.0837(2) 0.14079(19) 0.0566(8) Uani 1 1 d .
H20 H 0.463001 1.106256 0.092946 0.068 Uiso 1 1 calc R
C21 C 0.6545(4) 1.1430(2) 0.1842(2) 0.0664(9) Uani 1 1 d .
H21 H 0.705957 1.205308 0.166145 0.080 Uiso 1 1 calc R
C22 C 0.7249(4) 1.1123(2) 0.2542(2) 0.0590(8) Uani 1 1 d .
H22 H 0.824026 1.155131 0.284309 0.071 Uiso 1 1 calc R
C23 C 0.6542(3) 1.0202(2) 0.28171(17) 0.0442(6) Uani 1 1 d .
C24 C 0.2727(3) 0.9289(2) 0.11447(16) 0.0497(7) Uani 1 1 d .
H24 H 0.231175 0.870125 0.143114 0.060 Uiso 1 1 calc R
C25 C 0.2715(4) 0.8646(3) 0.03282(19) 0.0743(10) Uani 1 1 d .
H25A H 0.314007 0.919988 0.003832 0.111 Uiso 1 1 calc GR
H25B H 0.166601 0.826001 0.002241 0.111 Uiso 1 1 calc GR
H25C H 0.333249 0.806268 0.039867 0.111 Uiso 1 1 calc GR
C26 C 0.1659(4) 1.0136(3) 0.1036(2) 0.0718(10) Uani 1 1 d .
H26A H 0.166738 1.054895 0.156182 0.108 Uiso 1 1 calc GR
H26B H 0.062059 0.970069 0.074735 0.108 Uiso 1 1 calc GR
H26C H 0.200661 1.069770 0.073010 0.108 Uiso 1 1 calc GR
C27 C 0.7346(3) 0.9867(2) 0.35868(18) 0.0558(8) Uani 1 1 d .
H27 H 0.696369 0.901269 0.352905 0.067 Uiso 1 1 calc R
C28 C 0.9080(4) 1.0089(4) 0.3736(2) 0.1012(15) Uani 1 1 d .
H28A H 0.931614 0.977432 0.324667 0.152 Uiso 1 1 calc GR
H28B H 0.951492 0.970838 0.416685 0.152 Uiso 1 1 calc GR
H28C H 0.951713 1.092755 0.389111 0.152 Uiso 1 1 calc GR
C29 C 0.7007(5) 1.0454(4) 0.4307(2) 0.1012(14) Uani 1 1 d .
H29A H 0.734401 1.129757 0.437475 0.152 Uiso 1 1 calc GR
H29B H 0.754502 1.019893 0.478011 0.152 Uiso 1 1 calc GR
H29C H 0.590721 1.025168 0.424007 0.152 Uiso 1 1 calc GR
C30 C 0.7034(4) 0.5381(3) 0.14918(18) 0.0572(8) Uani 1 1 d .
C31 C 0.7458(4) 0.4943(3) 0.0725(2) 0.0725(10) Uani 1 1 d .
H31A H 0.780392 0.421221 0.077404 0.087 Uiso 1 1 calc R
H31B H 0.653304 0.476202 0.026541 0.087 Uiso 1 1 calc R
C32 C 0.8682(4) 0.5791(3) 0.0552(2) 0.0780(11) Uani 1 1 d .
H32A H 0.886393 0.547319 0.004093 0.094 Uiso 1 1 calc R
H32B H 0.964557 0.593457 0.098380 0.094 Uiso 1 1 calc R
C33 C 0.8151(4) 0.6910(3) 0.04998(18) 0.0605(8) Uani 1 1 d .
H33A H 0.724205 0.676130 0.003360 0.073 Uiso 1 1 calc R
H33B H 0.896217 0.748446 0.040391 0.073 Uiso 1 1 calc R
C34 C 0.7753(3) 0.7437(2) 0.12463(17) 0.0504(7) Uani 1 1 d .
C35 C 0.5606(5) 0.4549(3) 0.1500(2) 0.0811(11) Uani 1 1 d .
H35A H 0.538056 0.475423 0.201089 0.122 Uiso 1 1 calc GR
H35B H 0.576219 0.375374 0.143212 0.122 Uiso 1 1 calc GR
H35C H 0.474957 0.460006 0.106119 0.122 Uiso 1 1 calc GR
C36 C 0.8323(5) 0.5406(4) 0.2242(2) 0.0952(14) Uani 1 1 d .
H36A H 0.930769 0.573710 0.216469 0.143 Uiso 1 1 calc GR
H36B H 0.830487 0.461333 0.233158 0.143 Uiso 1 1 calc GR
H36C H 0.817697 0.588440 0.270750 0.143 Uiso 1 1 calc GR
C37 C 0.6938(5) 0.8393(3) 0.1032(2) 0.0771(10) Uani 1 1 d .
H37A H 0.595755 0.804993 0.063147 0.116 Uiso 1 1 calc GR
H37B H 0.756651 0.893817 0.081437 0.116 Uiso 1 1 calc GR
H37C H 0.676439 0.880861 0.151295 0.116 Uiso 1 1 calc GR
C38 C 0.9203(4) 0.7959(3) 0.1936(2) 0.0877(12) Uani 1 1 d .
H38A H 0.895534 0.798240 0.244714 0.132 Uiso 1 1 calc GR
H38B H 0.963153 0.874937 0.188985 0.132 Uiso 1 1 calc GR
H38C H 0.995039 0.747889 0.191315 0.132 Uiso 1 1 calc GR

loop_
_atom_site_aniso_label
_atom_site_aniso_U_11
_atom_site_aniso_U_22
_atom_site_aniso_U_33
_atom_site_aniso_U_23
_atom_site_aniso_U_13
_atom_site_aniso_U_12
Al1 0.0341(4) 0.0303(3) 0.0335(4) 0.0066(3) 0.0111(3) 0.0076(3)
O1 0.0421(10) 0.0486(10) 0.0374(9) 0.0024(8) 0.0171(8) 0.0130(8)
O2 0.0753(16) 0.0714(14) 0.0626(14) 0.0053(11) 0.0073(13) 0.0122(12)
N1 0.0336(11) 0.0346(10) 0.0384(11) 0.0104(9) 0.0131(10) 0.0098(8)
N2 0.0323(11) 0.0312(9) 0.0347(10) 0.0062(8) 0.0111(9) 0.0070(8)
N3 0.0393(12) 0.0455(11) 0.0363(11) 0.0019(9) 0.0144(10) 0.0146(9)
C1 0.0375(14) 0.0440(13) 0.0406(14) 0.0117(11) 0.0171(12) 0.0104(11)
C2 0.071(2) 0.0640(17) 0.0630(18) 0.0310(15) 0.0430(17) 0.0247(16)
C3 0.0409(15) 0.0486(14) 0.0485(15) 0.0128(12) 0.0236(13) 0.0170(12)
C4 0.0352(13) 0.0360(12) 0.0369(13) 0.0040(10) 0.0115(12) 0.0115(10)
C5 0.0570(18) 0.0430(14) 0.0606(18) 0.0092(13) 0.0291(15) 0.0209(13)
C6 0.0445(15) 0.0398(13) 0.0394(13) 0.0161(11) 0.0167(12) 0.0162(11)
C7 0.0464(16) 0.0626(17) 0.0396(14) 0.0195(13) 0.0148(13) 0.0207(13)
C8 0.062(2) 0.086(2) 0.0592(19) 0.0362(18) 0.0205(17) 0.0401(18)
C9 0.091(3) 0.066(2) 0.077(2) 0.0373(18) 0.033(2) 0.049(2)
C10 0.079(2) 0.0452(15) 0.071(2) 0.0246(15) 0.0272(19) 0.0217(15)
C11 0.0559(17) 0.0398(13) 0.0519(16) 0.0198(12) 0.0191(14) 0.0137(12)
C12 0.0467(18) 0.075(2) 0.0465(17) 0.0147(15) 0.0021(15) 0.0112(15)
C13 0.053(2) 0.158(4) 0.091(3) -0.016(3) 0.003(2) 0.003(3)
C14 0.080(3) 0.106(3) 0.093(3) -0.021(3) 0.017(3) 0.013(2)
C15 0.0534(18) 0.0364(13) 0.072(2) 0.0167(14) 0.0115(16) 0.0031(12)
C16 0.085(3) 0.0606(19) 0.078(2) 0.0057(18) -0.001(2) -0.0002(18)
C17 0.064(2) 0.073(2) 0.138(4) 0.049(2) 0.029(2) -0.0032(18)
C18 0.0383(14) 0.0280(11) 0.0428(14) 0.0040(10) 0.0179(12) 0.0051(10)
C19 0.0445(15) 0.0355(12) 0.0475(15) 0.0105(11) 0.0158(13) 0.0076(11)
C20 0.067(2) 0.0459(15) 0.0643(19) 0.0247(14) 0.0261(17) 0.0087(14)
C21 0.073(2) 0.0424(15) 0.087(2) 0.0193(16) 0.037(2) -0.0036(15)
C22 0.0522(18) 0.0424(15) 0.074(2) 0.0019(15) 0.0206(17) -0.0062(13)
C23 0.0423(15) 0.0339(12) 0.0527(16) 0.0002(12) 0.0153(13) 0.0036(11)
C24 0.0497(17) 0.0486(14) 0.0510(16) 0.0213(13) 0.0093(14) 0.0090(13)
C25 0.073(2) 0.082(2) 0.0543(19) 0.0097(17) 0.0062(18) 0.0036(19)
C26 0.062(2) 0.071(2) 0.088(2) 0.0347(19) 0.0131(19) 0.0225(17)
C27 0.0467(17) 0.0457(15) 0.0591(19) 0.0007(14) -0.0017(15) 0.0007(13)
C28 0.058(2) 0.151(4) 0.074(3) -0.015(3) -0.004(2) 0.035(2)
C29 0.092(3) 0.169(4) 0.056(2) 0.033(3) 0.021(2) 0.055(3)
C30 0.068(2) 0.0598(17) 0.0557(18) 0.0104(15) 0.0256(17) 0.0348(16)
C31 0.095(3) 0.074(2) 0.065(2) 0.0076(18) 0.038(2) 0.045(2)
C32 0.080(3) 0.108(3) 0.063(2) 0.008(2) 0.037(2) 0.048(2)
C33 0.060(2) 0.077(2) 0.0525(18) 0.0060(16) 0.0324(17) 0.0183(16)
C34 0.0456(16) 0.0570(16) 0.0488(16) 0.0020(13) 0.0235(14) 0.0043(13)
C35 0.117(3) 0.0452(17) 0.096(3) 0.0124(18) 0.056(3) 0.0201(19)
C36 0.105(3) 0.140(4) 0.073(2) 0.046(2) 0.029(2) 0.084(3)
C37 0.106(3) 0.0644(19) 0.091(3) 0.0289(19) 0.068(2) 0.029(2)
C38 0.058(2) 0.115(3) 0.066(2) -0.016(2) 0.0239(19) -0.023(2)

loop_
_atom_type_symbol
_atom_type_description
_atom_type_scat_dispersion_real
_atom_type_scat_dispersion_imag
_atom_type_scat_source
C C 0.0033 0.0016 'International Tables Vol C Tables 4.2.6.8 and 6.1.1.4'
H H 0.0000 0.0000 'International Tables Vol C Tables 4.2.6.8 and 6.1.1.4'
N N 0.0061 0.0033 'International Tables Vol C Tables 4.2.6.8 and 6.1.1.4'
O O 0.0106 0.0060 'International Tables Vol C Tables 4.2.6.8 and 6.1.1.4'
Al Al 0.0645 0.0514 'International Tables Vol C Tables 4.2.6.8 and 6.1.1.4'

loop_
_geom_angle_atom_site_label_1
_geom_angle_atom_site_label_2
_geom_angle_atom_site_label_3
_geom_angle
O1 Al1 N1 111.18(9)
O1 Al1 N2 113.23(9)
O2 Al1 O1 117.92(11)
O2 Al1 N1 109.14(11)
O2 Al1 N2 108.02(10)
N2 Al1 N1 94.90(9)
N3 O1 Al1 120.91(13)
Al1 O2 H2 109.5
C1 N1 Al1 121.16(15)
C1 N1 C6 118.86(19)
C6 N1 Al1 119.63(15)
C4 N2 Al1 120.93(15)
C4 N2 C18 117.99(18)
C18 N2 Al1 120.74(16)
O1 N3 C30 107.81(18)
O1 N3 C34 107.11(18)
C30 N3 C34 117.2(2)
N1 C1 C2 120.7(2)
N1 C1 C3 123.2(2)
C3 C1 C2 116.1(2)
C1 C2 H2A 109.5
C1 C2 H2B 109.5
C1 C2 H2C 109.5
H2A C2 H2B 109.5
H2A C2 H2C 109.5
H2B C2 H2C 109.5
C1 C3 H3 116.4
C1 C3 C4 127.2(2)
C4 C3 H3 116.4
N2 C4 C3 123.3(2)
N2 C4 C5 120.7(2)
C3 C4 C5 116.0(2)
C4 C5 H5A 109.5
C4 C5 H5B 109.5
C4 C5 H5C 109.5
H5A C5 H5B 109.5
H5A C5 H5C 109.5
H5B C5 H5C 109.5
C7 C6 N1 118.4(2)
C11 C6 N1 119.6(2)
C11 C6 C7 121.9(2)
C6 C7 C12 121.8(2)
C8 C7 C6 117.4(3)
C8 C7 C12 120.8(3)
C7 C8 H8 119.3
C9 C8 C7 121.4(3)
C9 C8 H8 119.3
C8 C9 H9 119.7
C10 C9 C8 120.5(3)
C10 C9 H9 119.7
C9 C10 H10 119.3
C9 C10 C11 121.3(3)
C11 C10 H10 119.3
C6 C11 C15 124.1(2)
C10 C11 C6 117.4(3)
C10 C11 C15 118.5(2)
C7 C12 H12 107.3
C7 C12 C13 114.2(3)
C13 C12 H12 107.3
C14 C12 C7 111.9(3)
C14 C12 H12 107.3
C14 C12 C13 108.6(3)
C12 C13 H13A 109.5
C12 C13 H13B 109.5
C12 C13 H13C 109.5
H13A C13 H13B 109.5
H13A C13 H13C 109.5
H13B C13 H13C 109.5
C12 C14 H14A 109.5
C12 C14 H14B 109.5
C12 C14 H14C 109.5
H14A C14 H14B 109.5
H14A C14 H14C 109.5
H14B C14 H14C 109.5
C11 C15 H15 107.6
C11 C15 C16 112.5(3)
C11 C15 C17 111.2(2)
C16 C15 H15 107.6
C16 C15 C17 110.2(3)
C17 C15 H15 107.6
C15 C16 H16A 109.5
C15 C16 H16B 109.5
C15 C16 H16C 109.5
H16A C16 H16B 109.5
H16A C16 H16C 109.5
H16B C16 H16C 109.5
C15 C17 H17A 109.5
C15 C17 H17B 109.5
C15 C17 H17C 109.5
H17A C17 H17B 109.5
H17A C17 H17C 109.5
H17B C17 H17C 109.5
C19 C18 N2 120.1(2)
C19 C18 C23 121.8(2)
C23 C18 N2 118.1(2)
C18 C19 C20 117.3(2)
C18 C19 C24 123.9(2)
C20 C19 C24 118.8(2)
C19 C20 H20 119.2
C21 C20 C19 121.6(3)
C21 C20 H20 119.2
C20 C21 H21 120.0
C20 C21 C22 120.1(3)
C22 C21 H21 120.0
C21 C22 H22 119.2
C21 C22 C23 121.5(3)
C23 C22 H22 119.2
C18 C23 C27 121.5(2)
C22 C23 C18 117.7(3)
C22 C23 C27 120.8(3)
C19 C24 H24 107.7
C19 C24 C25 112.4(3)
C19 C24 C26 111.5(2)
C25 C24 H24 107.7
C25 C24 C26 109.6(2)
C26 C24 H24 107.7
C24 C25 H25A 109.5
C24 C25 H25B 109.5
C24 C25 H25C 109.5
H25A C25 H25B 109.5
H25A C25 H25C 109.5
H25B C25 H25C 109.5
C24 C26 H26A 109.5
C24 C26 H26B 109.5
C24 C26 H26C 109.5
H26A C26 H26B 109.5
H26A C26 H26C 109.5
H26B C26 H26C 109.5
C23 C27 H27 107.2
C23 C27 C28 112.9(3)
C28 C27 H27 107.2
C29 C27 C23 113.3(3)
C29 C27 H27 107.2
C29 C27 C28 108.8(3)
C27 C28 H28A 109.5
C27 C28 H28B 109.5
C27 C28 H28C 109.5
H28A C28 H28B 109.5
H28A C28 H28C 109.5
H28B C28 H28C 109.5
C27 C29 H29A 109.5
C27 C29 H29B 109.5
C27 C29 H29C 109.5
H29A C29 H29B 109.5
H29A C29 H29C 109.5
H29B C29 H29C 109.5
N3 C30 C31 107.1(2)
N3 C30 C35 106.7(2)
N3 C30 C36 115.2(3)
C35 C30 C31 107.9(3)
C35 C30 C36 109.0(3)
C36 C30 C31 110.7(3)
C30 C31 H31A 108.7
C30 C31 H31B 108.7
H31A C31 H31B 107.6
C32 C31 C30 114.2(3)
C32 C31 H31A 108.7
C32 C31 H31B 108.7
C31 C32 H32A 110.1
C31 C32 H32B 110.1
C31 C32 C33 107.9(3)
H32A C32 H32B 108.4
C33 C32 H32A 110.1
C33 C32 H32B 110.1
C32 C33 H33A 108.7
C32 C33 H33B 108.7
C32 C33 C34 114.2(3)
H33A C33 H33B 107.6
C34 C33 H33A 108.7
C34 C33 H33B 108.7
N3 C34 C33 107.9(2)
N3 C34 C37 106.6(2)
N3 C34 C38 115.0(2)
C33 C34 C38 110.5(3)
C37 C34 C33 107.2(2)
C37 C34 C38 109.4(3)
C30 C35 H35A 109.5
C30 C35 H35B 109.5
C30 C35 H35C 109.5
H35A C35 H35B 109.5
H35A C35 H35C 109.5
H35B C35 H35C 109.5
C30 C36 H36A 109.5
C30 C36 H36B 109.5
C30 C36 H36C 109.5
H36A C36 H36B 109.5
H36A C36 H36C 109.5
H36B C36 H36C 109.5
C34 C37 H37A 109.5
C34 C37 H37B 109.5
C34 C37 H37C 109.5
H37A C37 H37B 109.5
H37A C37 H37C 109.5
H37B C37 H37C 109.5
C34 C38 H38A 109.5
C34 C38 H38B 109.5
C34 C38 H38C 109.5
H38A C38 H38B 109.5
H38A C38 H38C 109.5
H38B C38 H38C 109.5

loop_
_geom_bond_atom_site_label_1
_geom_bond_atom_site_label_2
_geom_bond_distance
Al1 O1 1.7388(19)
Al1 O2 1.694(2)
Al1 N1 1.929(2)
Al1 N2 1.921(2)
O1 N3 1.469(3)
O2 H2 0.8400
N1 C1 1.327(3)
N1 C6 1.455(3)
N2 C4 1.329(3)
N2 C18 1.448(3)
N3 C30 1.494(3)
N3 C34 1.500(3)
C1 C2 1.510(3)
C1 C3 1.396(3)
C2 H2A 0.9800
C2 H2B 0.9800
C2 H2C 0.9800
C3 H3 0.9500
C3 C4 1.398(3)
C4 C5 1.515(3)
C5 H5A 0.9800
C5 H5B 0.9800
C5 H5C 0.9800
C6 C7 1.405(4)
C6 C11 1.402(4)
C7 C8 1.393(4)
C7 C12 1.519(4)
C8 H8 0.9500
C8 C9 1.370(5)
C9 H9 0.9500
C9 C10 1.363(4)
C10 H10 0.9500
C10 C11 1.399(3)
C11 C15 1.519(4)
C12 H12 1.0000
C12 C13 1.521(5)
C12 C14 1.497(5)
C13 H13A 0.9800
C13 H13B 0.9800
C13 H13C 0.9800
C14 H14A 0.9800
C14 H14B 0.9800
C14 H14C 0.9800
C15 H15 1.0000
C15 C16 1.531(5)
C15 C17 1.539(4)
C16 H16A 0.9800
C16 H16B 0.9800
C16 H16C 0.9800
C17 H17A 0.9800
C17 H17B 0.9800
C17 H17C 0.9800
C18 C19 1.404(3)
C18 C23 1.408(3)
C19 C20 1.404(4)
C19 C24 1.512(4)
C20 H20 0.9500
C20 C21 1.368(4)
C21 H21 0.9500
C21 C22 1.378(4)
C22 H22 0.9500
C22 C23 1.390(4)
C23 C27 1.523(4)
C24 H24 1.0000
C24 C25 1.524(4)
C24 C26 1.537(4)
C25 H25A 0.9800
C25 H25B 0.9800
C25 H25C 0.9800
C26 H26A 0.9800
C26 H26B 0.9800
C26 H26C 0.9800
C27 H27 1.0000
C27 C28 1.534(5)
C27 C29 1.487(5)
C28 H28A 0.9800
C28 H28B 0.9800
C28 H28C 0.9800
C29 H29A 0.9800
C29 H29B 0.9800
C29 H29C 0.9800
C30 C31 1.542(5)
C30 C35 1.515(5)
C30 C36 1.541(4)
C31 H31A 0.9900
C31 H31B 0.9900
C31 C32 1.504(5)
C32 H32A 0.9900
C32 H32B 0.9900
C32 C33 1.511(4)
C33 H33A 0.9900
C33 H33B 0.9900
C33 C34 1.530(4)
C34 C37 1.520(4)
C34 C38 1.533(4)
C35 H35A 0.9800
C35 H35B 0.9800
C35 H35C 0.9800
C36 H36A 0.9800
C36 H36B 0.9800
C36 H36C 0.9800
C37 H37A 0.9800
C37 H37B 0.9800
C37 H37C 0.9800
C38 H38A 0.9800
C38 H38B 0.9800
C38 H38C 0.9800

loop_
_geom_torsion_atom_site_label_1
_geom_torsion_atom_site_label_2
_geom_torsion_atom_site_label_3
_geom_torsion_atom_site_label_4
_geom_torsion
Al1 O1 N3 C30 -108.91(19)
Al1 O1 N3 C34 124.15(18)
Al1 N1 C1 C2 167.74(19)
Al1 N1 C1 C3 -13.9(3)
Al1 N1 C6 C7 85.8(3)
Al1 N1 C6 C11 -91.0(3)
Al1 N2 C4 C3 16.2(3)
Al1 N2 C4 C5 -165.71(18)
Al1 N2 C18 C19 86.0(3)
Al1 N2 C18 C23 -92.1(2)
O1 N3 C30 C31 -174.5(2)
O1 N3 C30 C35 70.2(3)
O1 N3 C30 C36 -50.9(3)
O1 N3 C34 C33 174.84(19)
O1 N3 C34 C37 -70.3(3)
O1 N3 C34 C38 51.1(3)
O2 Al1 O1 N3 4.05(19)
N1 Al1 O1 N3 131.15(15)
N1 C1 C3 C4 -10.6(4)
N1 C6 C7 C8 -174.2(2)
N1 C6 C7 C12 6.7(4)
N1 C6 C11 C10 173.5(2)
N1 C6 C11 C15 -6.3(4)
N2 Al1 O1 N3 -123.42(15)
N2 C18 C19 C20 -177.1(2)
N2 C18 C19 C24 2.5(4)
N2 C18 C23 C22 177.7(2)
N2 C18 C23 C27 -2.3(4)
N3 C30 C31 C32 54.8(4)
C1 N1 C6 C7 -100.8(3)
C1 N1 C6 C11 82.4(3)
C1 C3 C4 N2 9.3(4)
C1 C3 C4 C5 -168.8(2)
C2 C1 C3 C4 167.8(3)
C4 N2 C18 C19 -87.4(3)
C4 N2 C18 C23 94.6(3)
C6 N1 C1 C2 -5.5(3)
C6 N1 C1 C3 172.8(2)
C6 C7 C8 C9 -0.2(4)
C6 C7 C12 C13 -158.1(3)
C6 C7 C12 C14 78.0(4)
C6 C11 C15 C16 110.8(3)
C6 C11 C15 C17 -125.2(3)
C7 C6 C11 C10 -3.1(4)
C7 C6 C11 C15 177.0(3)
C7 C8 C9 C10 -1.3(5)
C8 C7 C12 C13 22.9(4)
C8 C7 C12 C14 -101.0(3)
C8 C9 C10 C11 0.6(5)
C9 C10 C11 C6 1.6(4)
C9 C10 C11 C15 -178.5(3)
C10 C11 C15 C16 -69.1(3)
C10 C11 C15 C17 54.9(4)
C11 C6 C7 C8 2.5(4)
C11 C6 C7 C12 -176.6(3)
C12 C7 C8 C9 178.9(3)
C18 N2 C4 C3 -170.5(2)
C18 N2 C4 C5 7.6(3)
C18 C19 C20 C21 -0.4(4)
C18 C19 C24 C25 -113.4(3)
C18 C19 C24 C26 123.0(3)
C18 C23 C27 C28 147.7(3)
C18 C23 C27 C29 -88.1(4)
C19 C18 C23 C22 -0.3(4)
C19 C18 C23 C27 179.7(3)
C19 C20 C21 C22 -0.6(5)
C20 C19 C24 C25 66.2(3)
C20 C19 C24 C26 -57.4(4)
C20 C21 C22 C23 1.2(5)
C21 C22 C23 C18 -0.8(5)
C21 C22 C23 C27 179.3(3)
C22 C23 C27 C28 -32.3(4)
C22 C23 C27 C29 91.9(4)
C23 C18 C19 C20 0.9(4)
C23 C18 C19 C24 -179.5(2)
C24 C19 C20 C21 179.9(3)
C30 N3 C34 C33 53.6(3)
C30 N3 C34 C37 168.5(2)
C30 N3 C34 C38 -70.1(3)
C30 C31 C32 C33 -57.1(4)
C31 C32 C33 C34 56.6(4)
C32 C33 C34 N3 -53.9(3)
C32 C33 C34 C37 -168.3(3)
C32 C33 C34 C38 72.5(4)
C34 N3 C30 C31 -53.7(3)
C34 N3 C30 C35 -169.0(3)
C34 N3 C30 C36 69.9(3)
C35 C30 C31 C32 169.3(3)
C36 C30 C31 C32 -71.5(4)
